data_4340980
loop_
_publ_author_name
'Jilek, Robert E.'
'Tomson, Neil C.'
'Shook, Ryan L.'
'Scott, Brian L.'
'Boncella, James M.'

_publ_section_title
;
 Preparation and reactivity of the versatile uranium(IV) imido complexes
 U(NAr)Cl&#x2082;(R&#x2082;bpy)&#x2082; (R = Me, (t)Bu) and
 U(NAr)Cl&#x2082;(tppo)&#x2083;.
;
_journal_issue 18
_journal_name_full 'Inorganic chemistry'
_journal_page_first 9818
_journal_page_last 9826
_journal_paper_doi 10.1021/ic5014208
_journal_volume 53
_journal_year 2014
_chemical_formula_moiety 'C38 H57 Cl2 N3 O2 U'
_chemical_formula_sum 'C38 H57 Cl2 N3 O2 U'
_chemical_formula_weight 896.80
_chemical_name_common apx1292
_chemical_name_systematic
; 
 ? 
;
_space_group_IT_number 2
_symmetry_cell_setting triclinic
_symmetry_space_group_name_Hall '-P 1'
_symmetry_space_group_name_H-M 'P -1'
_atom_sites_solution_hydrogens geom
_atom_sites_solution_primary direct
_atom_sites_solution_secondary difmap
_audit_creation_method SHELXL-97
_cell_angle_alpha 99.8320(10)
_cell_angle_beta 91.4930(10)
_cell_angle_gamma 91.8750(10)
_cell_formula_units_Z 2
_cell_length_a 10.8616(5)
_cell_length_b 11.6484(6)
_cell_length_c 15.7897(8)
_cell_measurement_reflns_used 9958
_cell_measurement_temperature 296(2)
_cell_measurement_theta_max 28.23
_cell_measurement_theta_min 2.32
_cell_volume 1966.31(17)
_computing_cell_refinement 'SAINT, Bruker'
_computing_data_collection 'APEXII v7.0, Bruker'
_computing_data_reduction 'SAINT, Bruker'
_computing_molecular_graphics 'SHELXTL, Bruker'
_computing_structure_refinement 'SHELXL-97 (Sheldrick, 1997)'
_computing_structure_solution 'SHELXS-97 (Sheldrick, 1990)'
_diffrn_ambient_temperature 296(2)
_diffrn_measured_fraction_theta_full 0.992
_diffrn_measured_fraction_theta_max 0.992
_diffrn_measurement_device_type 'Bruker D8 with APEXII CCD'
_diffrn_measurement_method '\w scans'
_diffrn_radiation_monochromator graphite
_diffrn_radiation_source 'fine-focus sealed tube'
_diffrn_radiation_type MoK\a
_diffrn_radiation_wavelength 0.71073
_diffrn_reflns_av_R_equivalents 0.0193
_diffrn_reflns_av_sigmaI/netI 0.0232
_diffrn_reflns_limit_h_max 13
_diffrn_reflns_limit_h_min -13
_diffrn_reflns_limit_k_max 14
_diffrn_reflns_limit_k_min -14
_diffrn_reflns_limit_l_max 19
_diffrn_reflns_limit_l_min -19
_diffrn_reflns_number 20786
_diffrn_reflns_theta_full 26.37
_diffrn_reflns_theta_max 26.37
_diffrn_reflns_theta_min 1.88
_exptl_absorpt_coefficient_mu 4.298
_exptl_absorpt_correction_T_max 0.6732
_exptl_absorpt_correction_T_min 0.4253
_exptl_absorpt_correction_type multi-scan
_exptl_absorpt_process_details 'SADABS, R. Blessing, 1995'
_exptl_crystal_colour 'dark red'
_exptl_crystal_density_diffrn 1.515
_exptl_crystal_density_method 'not measured'
_exptl_crystal_description block
_exptl_crystal_F_000 896
_exptl_crystal_size_max 0.24
_exptl_crystal_size_mid 0.14
_exptl_crystal_size_min 0.10
_refine_diff_density_max 0.905
_refine_diff_density_min -0.376
_refine_diff_density_rms 0.074
_refine_ls_extinction_method none
_refine_ls_goodness_of_fit_ref 1.021
_refine_ls_hydrogen_treatment constr
_refine_ls_matrix_type full
_refine_ls_number_parameters 415
_refine_ls_number_reflns 8008
_refine_ls_number_restraints 0
_refine_ls_restrained_S_all 1.021
_refine_ls_R_factor_all 0.0190
_refine_ls_R_factor_gt 0.0172
_refine_ls_shift/su_max 0.001
_refine_ls_shift/su_mean 0.000
_refine_ls_structure_factor_coef Fsqd
_refine_ls_weighting_details 'calc w=1/[\s^2^(Fo^2^)+(0.0259P)^2^+0.7725P] where P=(Fo^2^+2Fc^2^)/3'
_refine_ls_weighting_scheme calc
_refine_ls_wR_factor_gt 0.0432
_refine_ls_wR_factor_ref 0.0438
_reflns_number_gt 7565
_reflns_number_total 8008
_reflns_threshold_expression >2sigma(I)
_cod_data_source_file ic5014208_si_002.cif
_cod_data_source_block 5
_cod_depositor_comments 'Adding full bibliography for 4340979--4340989.cif.'
_cod_original_sg_symbol_H-M P-1
_cod_database_code 4340980

loop_
_symmetry_equiv_pos_as_xyz
'x, y, z'
'-x, -y, -z'

loop_
_atom_site_label
_atom_site_type_symbol
_atom_site_fract_x
_atom_site_fract_y
_atom_site_fract_z
_atom_site_U_iso_or_equiv
_atom_site_adp_type
_atom_site_occupancy
_atom_site_symmetry_multiplicity
_atom_site_calc_flag
_atom_site_refinement_flags
U1 U 0.491395(7) 0.195297(6) 0.282700(5) 0.01126(3) Uani 1 1 d .
Cl2 Cl 0.52731(5) -0.01968(5) 0.18975(3) 0.01865(11) Uani 1 1 d .
N3 N 0.58162(16) 0.25490(16) 0.14438(11) 0.0139(4) Uani 1 1 d .
N1 N 0.33365(17) 0.25714(16) 0.24777(12) 0.0144(4) Uani 1 1 d .
Cl1 Cl 0.50768(5) 0.24576(5) 0.45816(3) 0.02037(12) Uani 1 1 d .
N2 N 0.59566(17) 0.40450(16) 0.29615(12) 0.0144(4) Uani 1 1 d .
C17 C 0.6498(2) 0.43980(19) 0.22852(14) 0.0133(4) Uani 1 1 d .
C18 C 0.6328(2) 0.36151(19) 0.14388(14) 0.0132(4) Uani 1 1 d .
C16 C 0.7172(2) 0.54494(19) 0.23700(14) 0.0149(4) Uani 1 1 d .
H16A H 0.7557 0.5649 0.1893 0.018 Uiso 1 1 calc R
C21 C 0.5977(2) 0.2150(2) -0.00945(14) 0.0175(5) Uani 1 1 d .
H21A H 0.5856 0.1619 -0.0603 0.021 Uiso 1 1 calc R
C19 C 0.6653(2) 0.3985(2) 0.06793(14) 0.0170(5) Uani 1 1 d .
H19A H 0.6995 0.4733 0.0701 0.020 Uiso 1 1 calc R
C15 C 0.7283(2) 0.62090(19) 0.31520(14) 0.0157(4) Uani 1 1 d .
C2 C 0.1565(2) 0.37965(19) 0.27846(14) 0.0159(4) Uani 1 1 d .
C1 C 0.2199(2) 0.29358(19) 0.22296(14) 0.0140(4) Uani 1 1 d .
C22 C 0.5663(2) 0.1840(2) 0.06786(14) 0.0171(5) Uani 1 1 d .
H22A H 0.5325 0.1094 0.0670 0.021 Uiso 1 1 calc R
C6 C 0.1643(2) 0.2448(2) 0.14163(14) 0.0176(5) Uani 1 1 d .
C13 C 0.6062(2) 0.4776(2) 0.37181(14) 0.0176(5) Uani 1 1 d .
H13A H 0.5693 0.4549 0.4191 0.021 Uiso 1 1 calc R
C14 C 0.6682(2) 0.5843(2) 0.38339(15) 0.0186(5) Uani 1 1 d .
H14A H 0.6701 0.6322 0.4370 0.022 Uiso 1 1 calc R
C3 C 0.0439(2) 0.4165(2) 0.25096(16) 0.0206(5) Uani 1 1 d .
H3A H 0.0029 0.4734 0.2870 0.025 Uiso 1 1 calc R
C20 C 0.6474(2) 0.3257(2) -0.01099(14) 0.0180(5) Uani 1 1 d .
C7 C 0.2156(2) 0.4343(2) 0.36503(14) 0.0183(5) Uani 1 1 d .
H7A H 0.2674 0.3760 0.3846 0.022 Uiso 1 1 calc R
C5 C 0.0515(2) 0.2848(2) 0.11736(15) 0.0205(5) Uani 1 1 d .
H5A H 0.0156 0.2533 0.0640 0.025 Uiso 1 1 calc R
C27 C 0.6775(3) 0.3633(2) -0.09636(16) 0.0271(6) Uani 1 1 d .
C4 C -0.0081(2) 0.3703(2) 0.17105(16) 0.0220(5) Uani 1 1 d .
H4A H -0.0829 0.3966 0.1535 0.026 Uiso 1 1 calc R
C26 C 0.7024(2) 0.8339(2) 0.34974(18) 0.0268(6) Uani 1 1 d .
H26A H 0.6412 0.8284 0.3041 0.040 Uiso 1 1 calc R
H26B H 0.7437 0.9093 0.3579 0.040 Uiso 1 1 calc R
H26C H 0.6634 0.8233 0.4019 0.040 Uiso 1 1 calc R
C23 C 0.7968(2) 0.7389(2) 0.32622(15) 0.0191(5) Uani 1 1 d .
C9 C 0.2994(3) 0.5383(2) 0.35422(17) 0.0286(6) Uani 1 1 d .
H9A H 0.3364 0.5725 0.4089 0.043 Uiso 1 1 calc R
H9B H 0.2516 0.5951 0.3321 0.043 Uiso 1 1 calc R
H9C H 0.3627 0.5126 0.3148 0.043 Uiso 1 1 calc R
C25 C 0.8607(3) 0.7582(2) 0.24455(18) 0.0340(7) Uani 1 1 d .
H25A H 0.9198 0.6992 0.2296 0.051 Uiso 1 1 calc R
H25B H 0.9020 0.8337 0.2543 0.051 Uiso 1 1 calc R
H25C H 0.8005 0.7540 0.1984 0.051 Uiso 1 1 calc R
C10 C 0.2263(2) 0.1485(2) 0.08287(16) 0.0251(5) Uani 1 1 d .
H10A H 0.3134 0.1518 0.1013 0.030 Uiso 1 1 calc R
C8 C 0.1227(2) 0.4709(2) 0.43424(16) 0.0272(6) Uani 1 1 d .
H8A H 0.0707 0.4048 0.4404 0.041 Uiso 1 1 calc R
H8B H 0.0732 0.5308 0.4180 0.041 Uiso 1 1 calc R
H8C H 0.1657 0.5000 0.4879 0.041 Uiso 1 1 calc R
C24 C 0.8942(2) 0.7473(2) 0.39919(18) 0.0300(6) Uani 1 1 d .
H24A H 0.9531 0.6880 0.3844 0.045 Uiso 1 1 calc R
H24B H 0.8550 0.7363 0.4512 0.045 Uiso 1 1 calc R
H24C H 0.9355 0.8227 0.4077 0.045 Uiso 1 1 calc R
C29 C 0.5564(3) 0.3490(3) -0.15271(18) 0.0366(7) Uani 1 1 d .
H29A H 0.5720 0.3724 -0.2070 0.055 Uiso 1 1 calc R
H29B H 0.4948 0.3969 -0.1237 0.055 Uiso 1 1 calc R
H29C H 0.5277 0.2689 -0.1622 0.055 Uiso 1 1 calc R
C11 C 0.2219(3) 0.1620(3) -0.01116(18) 0.0449(8) Uani 1 1 d .
H11A H 0.2621 0.0982 -0.0446 0.067 Uiso 1 1 calc R
H11B H 0.2632 0.2341 -0.0173 0.067 Uiso 1 1 calc R
H11C H 0.1376 0.1621 -0.0309 0.067 Uiso 1 1 calc R
C12 C 0.1735(4) 0.0309(3) 0.0938(3) 0.0578(10) Uani 1 1 d .
H12A H 0.1777 0.0241 0.1535 0.087 Uiso 1 1 calc R
H12B H 0.2201 -0.0293 0.0614 0.087 Uiso 1 1 calc R
H12C H 0.0891 0.0228 0.0734 0.087 Uiso 1 1 calc R
C28 C 0.7191(4) 0.4900(3) -0.0855(2) 0.0570(11) Uani 1 1 d .
H28A H 0.7937 0.5026 -0.0507 0.086 Uiso 1 1 calc R
H28B H 0.6562 0.5377 -0.0580 0.086 Uiso 1 1 calc R
H28C H 0.7339 0.5103 -0.1409 0.086 Uiso 1 1 calc R
O1 O 0.72661(14) 0.17558(14) 0.30334(10) 0.0193(3) Uani 1 1 d .
O2 O 0.34763(14) 0.05007(14) 0.33824(11) 0.0193(3) Uani 1 1 d .
C31 C 0.8047(2) 0.2409(2) 0.37162(16) 0.0220(5) Uani 1 1 d .
H31A H 0.7620 0.2542 0.4254 0.026 Uiso 1 1 calc R
H31B H 0.8315 0.3155 0.3576 0.026 Uiso 1 1 calc R
C33 C 0.9341(2) 0.1169(2) 0.28224(16) 0.0225(5) Uani 1 1 d .
H33A H 0.9929 0.1669 0.2591 0.027 Uiso 1 1 calc R
H33B H 0.9646 0.0386 0.2750 0.027 Uiso 1 1 calc R
C34 C 0.8077(2) 0.1174(2) 0.23834(16) 0.0260(6) Uani 1 1 d .
H34A H 0.8121 0.1591 0.1903 0.031 Uiso 1 1 calc R
H34B H 0.7771 0.0382 0.2171 0.031 Uiso 1 1 calc R
C32 C 0.9124(2) 0.1637(2) 0.37701(16) 0.0244(5) Uani 1 1 d .
H32A H 0.8919 0.1009 0.4080 0.029 Uiso 1 1 calc R
H32B H 0.9840 0.2079 0.4046 0.029 Uiso 1 1 calc R
C38 C 0.2321(2) 0.0864(2) 0.37332(19) 0.0281(6) Uani 1 1 d .
H38A H 0.1813 0.1164 0.3313 0.034 Uiso 1 1 calc R
H38B H 0.2445 0.1462 0.4240 0.034 Uiso 1 1 calc R
C35 C 0.3875(2) -0.0496(2) 0.37526(18) 0.0277(6) Uani 1 1 d .
H35A H 0.4616 -0.0289 0.4109 0.033 Uiso 1 1 calc R
H35B H 0.4046 -0.1142 0.3302 0.033 Uiso 1 1 calc R
C37 C 0.1733(2) -0.0237(3) 0.3963(2) 0.0338(7) Uani 1 1 d .
H37A H 0.1135 -0.0057 0.4407 0.041 Uiso 1 1 calc R
H37B H 0.1335 -0.0721 0.3463 0.041 Uiso 1 1 calc R
C36 C 0.2832(3) -0.0824(3) 0.4285(2) 0.0355(7) Uani 1 1 d .
H36A H 0.3004 -0.0538 0.4892 0.043 Uiso 1 1 calc R
H36B H 0.2692 -0.1663 0.4197 0.043 Uiso 1 1 calc R
C30 C 0.7705(3) 0.2836(3) -0.1415(2) 0.0510(9) Uani 1 1 d .
H30A H 0.8461 0.2916 -0.1077 0.077 Uiso 1 1 calc R
H30B H 0.7856 0.3038 -0.1968 0.077 Uiso 1 1 calc R
H30C H 0.7393 0.2043 -0.1486 0.077 Uiso 1 1 calc R

loop_
_atom_site_aniso_label
_atom_site_aniso_U_11
_atom_site_aniso_U_22
_atom_site_aniso_U_33
_atom_site_aniso_U_23
_atom_site_aniso_U_13
_atom_site_aniso_U_12
U1 0.01000(5) 0.01211(5) 0.01148(5) 0.00160(3) 0.00042(3) 0.00000(3)
Cl2 0.0240(3) 0.0135(2) 0.0172(3) -0.0005(2) -0.0003(2) -0.0013(2)
N3 0.0130(9) 0.0155(9) 0.0128(9) 0.0013(7) 0.0005(7) -0.0009(7)
N1 0.0136(9) 0.0149(9) 0.0143(9) 0.0018(7) -0.0001(7) -0.0002(7)
Cl1 0.0228(3) 0.0249(3) 0.0130(3) 0.0021(2) 0.0022(2) -0.0007(2)
N2 0.0144(9) 0.0147(9) 0.0137(9) 0.0010(7) 0.0008(7) 0.0000(7)
C17 0.0128(10) 0.0128(10) 0.0144(10) 0.0026(8) -0.0012(8) 0.0025(8)
C18 0.0118(10) 0.0136(10) 0.0143(10) 0.0024(8) -0.0004(8) 0.0012(8)
C16 0.0159(11) 0.0153(11) 0.0137(11) 0.0029(9) 0.0017(8) 0.0010(9)
C21 0.0203(12) 0.0175(11) 0.0136(11) -0.0006(9) -0.0001(9) -0.0005(9)
C19 0.0201(12) 0.0143(11) 0.0169(11) 0.0034(9) 0.0007(9) -0.0013(9)
C15 0.0156(11) 0.0127(11) 0.0183(11) 0.0016(9) -0.0010(9) 0.0031(9)
C2 0.0152(11) 0.0149(11) 0.0182(11) 0.0052(9) 0.0020(9) -0.0010(9)
C1 0.0125(10) 0.0137(10) 0.0176(11) 0.0079(9) 0.0024(8) -0.0004(8)
C22 0.0203(12) 0.0146(11) 0.0154(11) 0.0005(9) -0.0005(9) -0.0034(9)
C6 0.0172(11) 0.0192(11) 0.0165(11) 0.0035(9) 0.0016(9) -0.0011(9)
C13 0.0196(12) 0.0177(11) 0.0151(11) 0.0010(9) 0.0031(9) 0.0011(9)
C14 0.0219(12) 0.0168(11) 0.0154(11) -0.0022(9) -0.0004(9) 0.0010(9)
C3 0.0187(12) 0.0195(12) 0.0240(12) 0.0041(10) 0.0028(10) 0.0054(9)
C20 0.0209(12) 0.0190(11) 0.0147(11) 0.0042(9) 0.0005(9) 0.0007(9)
C7 0.0206(12) 0.0199(12) 0.0144(11) 0.0017(9) 0.0005(9) 0.0060(9)
C5 0.0171(12) 0.0241(12) 0.0205(12) 0.0053(10) -0.0030(9) -0.0023(10)
C27 0.0452(17) 0.0208(13) 0.0157(12) 0.0050(10) 0.0043(11) -0.0040(11)
C4 0.0134(11) 0.0276(13) 0.0262(13) 0.0078(10) -0.0020(9) 0.0049(10)
C26 0.0326(14) 0.0150(12) 0.0331(14) 0.0045(10) -0.0014(11) 0.0039(10)
C23 0.0231(12) 0.0128(11) 0.0204(12) 0.0011(9) -0.0008(10) -0.0020(9)
C9 0.0315(15) 0.0304(14) 0.0220(13) 0.0011(11) -0.0022(11) -0.0068(11)
C25 0.0458(17) 0.0224(13) 0.0310(15) -0.0010(11) 0.0107(13) -0.0167(12)
C10 0.0192(12) 0.0337(14) 0.0197(12) -0.0039(11) -0.0036(10) 0.0074(11)
C8 0.0297(14) 0.0336(14) 0.0185(12) 0.0032(11) 0.0055(10) 0.0091(11)
C24 0.0279(14) 0.0213(13) 0.0392(16) 0.0039(11) -0.0103(12) -0.0061(11)
C29 0.0494(19) 0.0367(16) 0.0262(14) 0.0126(12) -0.0035(13) 0.0025(14)
C11 0.061(2) 0.0492(19) 0.0230(15) -0.0021(13) 0.0099(14) 0.0130(16)
C12 0.084(3) 0.0252(16) 0.064(2) 0.0034(16) 0.030(2) 0.0163(17)
C28 0.108(3) 0.0387(18) 0.0230(15) 0.0088(13) 0.0079(17) -0.034(2)
O1 0.0115(8) 0.0233(9) 0.0211(8) -0.0016(7) -0.0011(6) -0.0009(6)
O2 0.0129(8) 0.0204(8) 0.0269(9) 0.0104(7) 0.0034(7) 0.0021(6)
C31 0.0154(11) 0.0252(13) 0.0231(12) -0.0005(10) -0.0051(9) -0.0024(10)
C33 0.0137(11) 0.0223(12) 0.0324(14) 0.0065(10) 0.0023(10) 0.0023(9)
C34 0.0164(12) 0.0392(15) 0.0208(12) -0.0006(11) 0.0026(10) 0.0054(11)
C32 0.0174(12) 0.0305(14) 0.0262(13) 0.0082(11) -0.0037(10) -0.0007(10)
C38 0.0166(12) 0.0300(14) 0.0415(16) 0.0156(12) 0.0084(11) 0.0029(10)
C35 0.0271(14) 0.0240(13) 0.0361(15) 0.0154(11) 0.0045(11) 0.0068(11)
C37 0.0214(14) 0.0385(16) 0.0475(17) 0.0247(14) 0.0040(12) -0.0033(12)
C36 0.0309(15) 0.0352(16) 0.0457(17) 0.0210(14) 0.0064(13) 0.0035(12)
C30 0.053(2) 0.072(2) 0.0352(17) 0.0241(17) 0.0242(15) 0.0161(18)

loop_
_atom_type_symbol
_atom_type_description
_atom_type_scat_dispersion_real
_atom_type_scat_dispersion_imag
_atom_type_scat_source
C C 0.0033 0.0016 'International Tables Vol C Tables 4.2.6.8 and 6.1.1.4'
H H 0.0000 0.0000 'International Tables Vol C Tables 4.2.6.8 and 6.1.1.4'
N N 0.0061 0.0033 'International Tables Vol C Tables 4.2.6.8 and 6.1.1.4'
Cl Cl 0.1484 0.1585 'International Tables Vol C Tables 4.2.6.8 and 6.1.1.4'
U U -9.6767 9.6646 'International Tables Vol C Tables 4.2.6.8 and 6.1.1.4'
O O 0.0106 0.0060 'International Tables Vol C Tables 4.2.6.8 and 6.1.1.4'

loop_
_geom_angle_atom_site_label_1
_geom_angle_atom_site_label_2
_geom_angle_atom_site_label_3
_geom_angle
N1 U1 O2 82.42(6)
N1 U1 O1 159.49(7)
O2 U1 O1 118.08(5)
N1 U1 N3 86.76(7)
O2 U1 N3 144.14(5)
O1 U1 N3 76.34(5)
N1 U1 N2 89.59(7)
O2 U1 N2 150.89(6)
O1 U1 N2 72.40(5)
N3 U1 N2 62.36(6)
N1 U1 Cl2 110.93(5)
O2 U1 Cl2 72.22(4)
O1 U1 Cl2 77.87(4)
N3 U1 Cl2 80.10(4)
N2 U1 Cl2 136.27(4)
N1 U1 Cl1 106.51(5)
O2 U1 Cl1 73.11(4)
O1 U1 Cl1 81.37(4)
N3 U1 Cl1 142.65(4)
N2 U1 Cl1 82.57(4)
Cl2 U1 Cl1 123.919(17)
C18 N3 C22 116.75(19)
C18 N3 U1 122.17(14)
C22 N3 U1 120.67(14)
C1 N1 U1 176.46(16)
C13 N2 C17 116.87(19)
C13 N2 U1 121.72(15)
C17 N2 U1 121.22(14)
N2 C17 C16 121.8(2)
N2 C17 C18 116.81(19)
C16 C17 C18 121.3(2)
N3 C18 C19 122.0(2)
N3 C18 C17 116.72(19)
C19 C18 C17 121.3(2)
C17 C16 C15 121.4(2)
C17 C16 H16A 119.3
C15 C16 H16A 119.3
C22 C21 C20 119.7(2)
C22 C21 H21A 120.1
C20 C21 H21A 120.1
C20 C19 C18 121.0(2)
C20 C19 H19A 119.5
C18 C19 H19A 119.5
C16 C15 C14 115.7(2)
C16 C15 C23 123.0(2)
C14 C15 C23 121.3(2)
C3 C2 C1 119.4(2)
C3 C2 C7 121.0(2)
C1 C2 C7 119.6(2)
N1 C1 C2 120.7(2)
N1 C1 C6 120.5(2)
C2 C1 C6 118.9(2)
N3 C22 C21 124.1(2)
N3 C22 H22A 118.0
C21 C22 H22A 118.0
C5 C6 C1 119.4(2)
C5 C6 C10 120.4(2)
C1 C6 C10 120.2(2)
N2 C13 C14 123.8(2)
N2 C13 H13A 118.1
C14 C13 H13A 118.1
C13 C14 C15 120.3(2)
C13 C14 H14A 119.8
C15 C14 H14A 119.8
C4 C3 C2 121.3(2)
C4 C3 H3A 119.4
C2 C3 H3A 119.4
C21 C20 C19 116.5(2)
C21 C20 C27 120.4(2)
C19 C20 C27 123.1(2)
C2 C7 C8 113.6(2)
C2 C7 C9 109.72(19)
C8 C7 C9 110.3(2)
C2 C7 H7A 107.7
C8 C7 H7A 107.7
C9 C7 H7A 107.7
C4 C5 C6 121.3(2)
C4 C5 H5A 119.4
C6 C5 H5A 119.4
C30 C27 C28 112.3(3)
C30 C27 C20 109.3(2)
C28 C27 C20 112.5(2)
C30 C27 C29 108.4(2)
C28 C27 C29 106.9(3)
C20 C27 C29 107.3(2)
C3 C4 C5 119.8(2)
C3 C4 H4A 120.1
C5 C4 H4A 120.1
C23 C26 H26A 109.5
C23 C26 H26B 109.5
H26A C26 H26B 109.5
C23 C26 H26C 109.5
H26A C26 H26C 109.5
H26B C26 H26C 109.5
C15 C23 C25 112.34(19)
C15 C23 C24 109.32(19)
C25 C23 C24 108.6(2)
C15 C23 C26 107.9(2)
C25 C23 C26 109.1(2)
C24 C23 C26 109.5(2)
C7 C9 H9A 109.5
C7 C9 H9B 109.5
H9A C9 H9B 109.5
C7 C9 H9C 109.5
H9A C9 H9C 109.5
H9B C9 H9C 109.5
C23 C25 H25A 109.5
C23 C25 H25B 109.5
H25A C25 H25B 109.5
C23 C25 H25C 109.5
H25A C25 H25C 109.5
H25B C25 H25C 109.5
C12 C10 C6 110.5(2)
C12 C10 C11 110.9(3)
C6 C10 C11 113.8(2)
C12 C10 H10A 107.1
C6 C10 H10A 107.1
C11 C10 H10A 107.1
C7 C8 H8A 109.5
C7 C8 H8B 109.5
H8A C8 H8B 109.5
C7 C8 H8C 109.5
H8A C8 H8C 109.5
H8B C8 H8C 109.5
C23 C24 H24A 109.5
C23 C24 H24B 109.5
H24A C24 H24B 109.5
C23 C24 H24C 109.5
H24A C24 H24C 109.5
H24B C24 H24C 109.5
C27 C29 H29A 109.5
C27 C29 H29B 109.5
H29A C29 H29B 109.5
C27 C29 H29C 109.5
H29A C29 H29C 109.5
H29B C29 H29C 109.5
C10 C11 H11A 109.5
C10 C11 H11B 109.5
H11A C11 H11B 109.5
C10 C11 H11C 109.5
H11A C11 H11C 109.5
H11B C11 H11C 109.5
C10 C12 H12A 109.5
C10 C12 H12B 109.5
H12A C12 H12B 109.5
C10 C12 H12C 109.5
H12A C12 H12C 109.5
H12B C12 H12C 109.5
C27 C28 H28A 109.5
C27 C28 H28B 109.5
H28A C28 H28B 109.5
C27 C28 H28C 109.5
H28A C28 H28C 109.5
H28B C28 H28C 109.5
C31 O1 C34 107.14(17)
C31 O1 U1 126.12(13)
C34 O1 U1 125.38(13)
C38 O2 C35 109.12(18)
C38 O2 U1 120.13(13)
C35 O2 U1 124.86(14)
O1 C31 C32 103.65(19)
O1 C31 H31A 111.0
C32 C31 H31A 111.0
O1 C31 H31B 111.0
C32 C31 H31B 111.0
H31A C31 H31B 109.0
C34 C33 C32 104.23(19)
C34 C33 H33A 110.9
C32 C33 H33A 110.9
C34 C33 H33B 110.9
C32 C33 H33B 110.9
H33A C33 H33B 108.9
O1 C34 C33 106.49(19)
O1 C34 H34A 110.4
C33 C34 H34A 110.4
O1 C34 H34B 110.4
C33 C34 H34B 110.4
H34A C34 H34B 108.6
C31 C32 C33 102.26(19)
C31 C32 H32A 111.3
C33 C32 H32A 111.3
C31 C32 H32B 111.3
C33 C32 H32B 111.3
H32A C32 H32B 109.2
O2 C38 C37 104.2(2)
O2 C38 H38A 110.9
C37 C38 H38A 110.9
O2 C38 H38B 110.9
C37 C38 H38B 110.9
H38A C38 H38B 108.9
O2 C35 C36 106.4(2)
O2 C35 H35A 110.5
C36 C35 H35A 110.5
O2 C35 H35B 110.5
C36 C35 H35B 110.5
H35A C35 H35B 108.6
C36 C37 C38 102.2(2)
C36 C37 H37A 111.3
C38 C37 H37A 111.3
C36 C37 H37B 111.3
C38 C37 H37B 111.3
H37A C37 H37B 109.2
C35 C36 C37 104.1(2)
C35 C36 H36A 110.9
C37 C36 H36A 110.9
C35 C36 H36B 110.9
C37 C36 H36B 110.9
H36A C36 H36B 109.0
C27 C30 H30A 109.5
C27 C30 H30B 109.5
H30A C30 H30B 109.5
C27 C30 H30C 109.5
H30A C30 H30C 109.5
H30B C30 H30C 109.5

loop_
_geom_bond_atom_site_label_1
_geom_bond_atom_site_label_2
_geom_bond_distance
U1 N1 1.9814(19)
U1 O2 2.5444(16)
U1 O1 2.5898(16)
U1 N3 2.6071(18)
U1 N2 2.6260(18)
U1 Cl2 2.7231(5)
U1 Cl1 2.7320(6)
N3 C18 1.345(3)
N3 C22 1.345(3)
N1 C1 1.388(3)
N2 C13 1.344(3)
N2 C17 1.350(3)
C17 C16 1.390(3)
C17 C18 1.487(3)
C18 C19 1.392(3)
C16 C15 1.391(3)
C16 H16A 0.9300
C21 C22 1.379(3)
C21 C20 1.386(3)
C21 H21A 0.9300
C19 C20 1.388(3)
C19 H19A 0.9300
C15 C14 1.393(3)
C15 C23 1.522(3)
C2 C3 1.392(3)
C2 C1 1.422(3)
C2 C7 1.522(3)
C1 C6 1.423(3)
C22 H22A 0.9300
C6 C5 1.392(3)
C6 C10 1.517(3)
C13 C14 1.376(3)
C13 H13A 0.9300
C14 H14A 0.9300
C3 C4 1.383(3)
C3 H3A 0.9300
C20 C27 1.527(3)
C7 C8 1.523(3)
C7 C9 1.526(3)
C7 H7A 0.9800
C5 C4 1.383(3)
C5 H5A 0.9300
C27 C30 1.505(4)
C27 C28 1.509(4)
C27 C29 1.557(4)
C4 H4A 0.9300
C26 C23 1.539(3)
C26 H26A 0.9600
C26 H26B 0.9600
C26 H26C 0.9600
C23 C25 1.527(3)
C23 C24 1.532(3)
C9 H9A 0.9600
C9 H9B 0.9600
C9 H9C 0.9600
C25 H25A 0.9600
C25 H25B 0.9600
C25 H25C 0.9600
C10 C12 1.507(4)
C10 C11 1.519(4)
C10 H10A 0.9800
C8 H8A 0.9600
C8 H8B 0.9600
C8 H8C 0.9600
C24 H24A 0.9600
C24 H24B 0.9600
C24 H24C 0.9600
C29 H29A 0.9600
C29 H29B 0.9600
C29 H29C 0.9600
C11 H11A 0.9600
C11 H11B 0.9600
C11 H11C 0.9600
C12 H12A 0.9600
C12 H12B 0.9600
C12 H12C 0.9600
C28 H28A 0.9600
C28 H28B 0.9600
C28 H28C 0.9600
O1 C31 1.446(3)
O1 C34 1.462(3)
O2 C38 1.433(3)
O2 C35 1.459(3)
C31 C32 1.508(3)
C31 H31A 0.9700
C31 H31B 0.9700
C33 C34 1.523(3)
C33 C32 1.530(4)
C33 H33A 0.9700
C33 H33B 0.9700
C34 H34A 0.9700
C34 H34B 0.9700
C32 H32A 0.9700
C32 H32B 0.9700
C38 C37 1.517(4)
C38 H38A 0.9700
C38 H38B 0.9700
C35 C36 1.505(4)
C35 H35A 0.9700
C35 H35B 0.9700
C37 C36 1.514(4)
C37 H37A 0.9700
C37 H37B 0.9700
C36 H36A 0.9700
C36 H36B 0.9700
C30 H30A 0.9600
C30 H30B 0.9600
C30 H30C 0.9600

loop_
_geom_torsion_atom_site_label_1
_geom_torsion_atom_site_label_2
_geom_torsion_atom_site_label_3
_geom_torsion_atom_site_label_4
_geom_torsion
N1 U1 N3 C18 88.75(17)
O2 U1 N3 C18 161.07(14)
O1 U1 N3 C18 -79.55(16)
N2 U1 N3 C18 -2.49(15)
Cl2 U1 N3 C18 -159.35(16)
Cl1 U1 N3 C18 -24.5(2)
N1 U1 N3 C22 -83.70(17)
O2 U1 N3 C22 -11.4(2)
O1 U1 N3 C22 108.01(17)
N2 U1 N3 C22 -174.94(18)
Cl2 U1 N3 C22 28.21(16)
Cl1 U1 N3 C22 163.04(13)
N1 U1 N2 C13 95.50(17)
O2 U1 N2 C13 22.0(2)
O1 U1 N2 C13 -94.46(17)
N3 U1 N2 C13 -177.95(19)
Cl2 U1 N2 C13 -143.88(15)
Cl1 U1 N2 C13 -11.21(16)
N1 U1 N2 C17 -89.82(17)
O2 U1 N2 C17 -163.34(14)
O1 U1 N2 C17 80.21(16)
N3 U1 N2 C17 -3.27(15)
Cl2 U1 N2 C17 30.80(19)
Cl1 U1 N2 C17 163.47(16)
C13 N2 C17 C16 2.2(3)
U1 N2 C17 C16 -172.69(16)
C13 N2 C17 C18 -176.97(19)
U1 N2 C17 C18 8.1(3)
C22 N3 C18 C19 1.8(3)
U1 N3 C18 C19 -170.94(16)
C22 N3 C18 C17 -179.90(19)
U1 N3 C18 C17 7.4(3)
N2 C17 C18 N3 -10.0(3)
C16 C17 C18 N3 170.8(2)
N2 C17 C18 C19 168.3(2)
C16 C17 C18 C19 -10.9(3)
N2 C17 C16 C15 -2.3(3)
C18 C17 C16 C15 176.8(2)
N3 C18 C19 C20 -0.8(3)
C17 C18 C19 C20 -179.0(2)
C17 C16 C15 C14 0.2(3)
C17 C16 C15 C23 -177.4(2)
C3 C2 C1 N1 178.4(2)
C7 C2 C1 N1 1.5(3)
C3 C2 C1 C6 -1.9(3)
C7 C2 C1 C6 -178.9(2)
C18 N3 C22 C21 -1.1(3)
U1 N3 C22 C21 171.70(18)
C20 C21 C22 N3 -0.6(4)
N1 C1 C6 C5 -178.5(2)
C2 C1 C6 C5 1.9(3)
N1 C1 C6 C10 2.8(3)
C2 C1 C6 C10 -176.9(2)
C17 N2 C13 C14 -0.1(3)
U1 N2 C13 C14 174.80(18)
N2 C13 C14 C15 -2.0(4)
C16 C15 C14 C13 1.9(3)
C23 C15 C14 C13 179.5(2)
C1 C2 C3 C4 0.6(3)
C7 C2 C3 C4 177.6(2)
C22 C21 C20 C19 1.5(3)
C22 C21 C20 C27 -177.3(2)
C18 C19 C20 C21 -0.9(3)
C18 C19 C20 C27 177.9(2)
C3 C2 C7 C8 33.7(3)
C1 C2 C7 C8 -149.3(2)
C3 C2 C7 C9 -90.2(3)
C1 C2 C7 C9 86.7(3)
C1 C6 C5 C4 -0.5(4)
C10 C6 C5 C4 178.2(2)
C21 C20 C27 C30 -60.1(3)
C19 C20 C27 C30 121.1(3)
C21 C20 C27 C28 174.5(3)
C19 C20 C27 C28 -4.3(4)
C21 C20 C27 C29 57.2(3)
C19 C20 C27 C29 -121.6(3)
C2 C3 C4 C5 0.7(4)
C6 C5 C4 C3 -0.8(4)
C16 C15 C23 C25 -5.3(3)
C14 C15 C23 C25 177.2(2)
C16 C15 C23 C24 -125.9(2)
C14 C15 C23 C24 56.6(3)
C16 C15 C23 C26 115.1(2)
C14 C15 C23 C26 -62.4(3)
C5 C6 C10 C12 -82.5(3)
C1 C6 C10 C12 96.2(3)
C5 C6 C10 C11 43.0(3)
C1 C6 C10 C11 -138.3(2)
N1 U1 O1 C31 82.6(2)
O2 U1 O1 C31 -97.39(17)
N3 U1 O1 C31 117.96(18)
N2 U1 O1 C31 53.04(17)
Cl2 U1 O1 C31 -159.44(18)
Cl1 U1 O1 C31 -31.85(17)
N1 U1 O1 C34 -82.3(3)
O2 U1 O1 C34 97.66(18)
N3 U1 O1 C34 -47.00(18)
N2 U1 O1 C34 -111.92(18)
Cl2 U1 O1 C34 35.61(17)
Cl1 U1 O1 C34 163.19(18)
N1 U1 O2 C38 -34.98(17)
O1 U1 O2 C38 145.03(16)
N3 U1 O2 C38 -108.64(18)
N2 U1 O2 C38 40.3(2)
Cl2 U1 O2 C38 -149.89(18)
Cl1 U1 O2 C38 74.89(17)
N1 U1 O2 C35 175.06(19)
O1 U1 O2 C35 -4.93(19)
N3 U1 O2 C35 101.40(19)
N2 U1 O2 C35 -109.63(19)
Cl2 U1 O2 C35 60.16(17)
Cl1 U1 O2 C35 -75.06(18)
C34 O1 C31 C32 -36.8(2)
U1 O1 C31 C32 156.00(15)
C31 O1 C34 C33 18.3(3)
U1 O1 C34 C33 -174.39(14)
C32 C33 C34 O1 7.1(3)
O1 C31 C32 C33 40.1(2)
C34 C33 C32 C31 -28.4(3)
C35 O2 C38 C37 -27.4(3)
U1 O2 C38 C37 178.42(16)
C38 O2 C35 C36 6.1(3)
U1 O2 C35 C36 158.84(17)
O2 C38 C37 C36 37.3(3)
O2 C35 C36 C37 17.6(3)
C38 C37 C36 C35 -33.2(3)
